data_1544359
loop_
_publ_author_name
'Zhou, Q.'
'Kennedy, B.J.'
'Avdeev, M.'

_publ_section_title
;
 Crystal structure and phase transitions in Sr2InTaO6 sample: 25 C
;
_journal_name_full 'Physics and Chemistry of Minerals'
_journal_page_first 603
_journal_page_last 610
_journal_volume 40
_journal_year 2013
_chemical_formula_sum 'In O6 Sr2 Ta'
_chemical_name_common Sr2InTaO6
_space_group_IT_number 14
_space_group_name_H-M_alt 'P 1 21/n 1'
_symmetry_space_group_name_Hall '-P 2yn'
_symmetry_space_group_name_H-M 'P 1 21/n 1'
_cell_angle_alpha 90
_cell_angle_beta 90.0220(6)
_cell_angle_gamma 90
_cell_formula_units_Z 2
_cell_length_a 5.7336(1)
_cell_length_b 5.7405(1)
_cell_length_c 8.10905(14)
_cell_volume 266.899(8)
_cod_data_source_file Sr2InTaO6-perovskite.cif
_cod_data_source_block Sr2InTaO6_25C
_cod_original_formula_sum 'Sr2 In Ta O6'
_cod_database_code 1544359

loop_
_space_group_symop_operation_xyz
'x, y, z'
'-x, -y, -z'
'-x+1/2, y+1/2, -z+1/2'
'x+1/2, -y+1/2, z+1/2'

loop_
_atom_site_label
_atom_site_occupancy
_atom_site_fract_x
_atom_site_fract_y
_atom_site_fract_z
_atom_site_adp_type
_atom_site_B_iso_or_equiv
_atom_site_type_symbol
Sr 1.0 0.500000 -0.0234(4) 0.250000 Biso 0.930000 Sr
In 1.0 0.000000 0.000000 0.000000 Biso 0.490000 In
Ta 1.0 0.000000 0.000000 0.500000 Biso 0.260000 Ta
O1 1.0 -0.7111(4) 0.7762(4) -0.03188(12) Biso 1.070000 O
O2 1.0 -0.7762(4) 0.2889(4) -0.03188(12) Biso 1.040000 O
O3 1.0 0.0638(2) 0.0121(5) 0.2564(4) Biso 0.840000 O
